data_7224812
loop_
_publ_author_name
'Ghorai, Pravat'
'Chakraborty, Anindita'
'Panja, Anangamohan'
'Mondal, Tapan K.'
'Saha, Amrita'

_publ_section_title
;
 Mono- and di-nuclear nickel(II) complexes derived from NNO donor ligands:
 Syntheses, crystal structures and magnetic studies of dinuclear analogues
;
_journal_name_full 'RSC Adv.'
_journal_paper_doi 10.1039/C6RA02982E
_journal_year 2016
_chemical_formula_sum 'C34 H26 N4 Ni O4'
_chemical_formula_weight 613.30
_chemical_name_systematic
;
 ?
;
_space_group_IT_number 14
_symmetry_cell_setting monoclinic
_symmetry_space_group_name_Hall '-P 2yn'
_symmetry_space_group_name_H-M 'P 1 21/n 1'
_atom_sites_solution_hydrogens geom
_atom_sites_solution_primary direct
_atom_sites_solution_secondary difmap
_audit_creation_method SHELXL-97
_audit_update_record
;
2016-01-26 deposited with the CCDC.
2016-04-01 downloaded from the CCDC.
;
_cell_angle_alpha 90.00
_cell_angle_beta 98.706(3)
_cell_angle_gamma 90.00
_cell_formula_units_Z 4
_cell_length_a 12.5834(7)
_cell_length_b 10.2983(6)
_cell_length_c 21.5470(12)
_cell_measurement_reflns_used 560
_cell_measurement_temperature 298(2)
_cell_measurement_theta_max 27.24
_cell_measurement_theta_min 1.77
_cell_volume 2760.1(3)
_computing_cell_refinement 'Bruker Smart'
_computing_data_collection 'Bruker Smart'
_computing_data_reduction 'Bruker Saint'
_computing_molecular_graphics 'Platon (Spek, 2008)and Mercury (CCDC)'
_computing_publication_material 'SHELXL-2013 (Sheldrick,2013)'
_computing_structure_refinement 'SHELXL-2013 (Sheldrick,2013)'
_computing_structure_solution 'SHELXS-2013 (Sheldrick,2013)'
_diffrn_ambient_temperature 298(2)
_diffrn_measured_fraction_theta_full 0.986
_diffrn_measured_fraction_theta_max 0.986
_diffrn_measurement_device_type CCD
_diffrn_measurement_method 'omega and phi scans'
_diffrn_radiation_monochromator graphite
_diffrn_radiation_source 'fine-focus sealed tube'
_diffrn_radiation_type MoK\a
_diffrn_radiation_wavelength 0.71073
_diffrn_reflns_av_R_equivalents 0.0903
_diffrn_reflns_av_sigmaI/netI 0.0711
_diffrn_reflns_limit_h_max 16
_diffrn_reflns_limit_h_min -16
_diffrn_reflns_limit_k_max 13
_diffrn_reflns_limit_k_min -13
_diffrn_reflns_limit_l_max 26
_diffrn_reflns_limit_l_min -27
_diffrn_reflns_number 41174
_diffrn_reflns_theta_full 27.24
_diffrn_reflns_theta_max 27.24
_diffrn_reflns_theta_min 1.77
_exptl_absorpt_coefficient_mu 0.752
_exptl_absorpt_correction_T_max 0.893
_exptl_absorpt_correction_T_min 0.692
_exptl_absorpt_correction_type empirical
_exptl_absorpt_process_details Sadabs
_exptl_crystal_colour Brown
_exptl_crystal_density_diffrn 1.476
_exptl_crystal_density_method 'not measured'
_exptl_crystal_description Block
_exptl_crystal_F_000 1272
_exptl_crystal_size_max 0.20
_exptl_crystal_size_mid 0.12
_exptl_crystal_size_min 0.10
_refine_diff_density_max 1.093
_refine_diff_density_min -0.407
_refine_diff_density_rms 0.084
_refine_ls_extinction_method none
_refine_ls_goodness_of_fit_ref 1.022
_refine_ls_hydrogen_treatment mixed
_refine_ls_matrix_type full
_refine_ls_number_parameters 388
_refine_ls_number_reflns 6084
_refine_ls_number_restraints 0
_refine_ls_restrained_S_all 1.022
_refine_ls_R_factor_all 0.1101
_refine_ls_R_factor_gt 0.0572
_refine_ls_shift/su_max 0.009
_refine_ls_shift/su_mean 0.001
_refine_ls_structure_factor_coef Fsqd
_refine_ls_weighting_details 'calc w=1/[\s^2^(Fo^2^)+(0.0779P)^2^+0.6979P] where P=(Fo^2^+2Fc^2^)/3'
_refine_ls_weighting_scheme calc
_refine_ls_wR_factor_gt 0.1316
_refine_ls_wR_factor_ref 0.1598
_reflns_number_gt 3699
_reflns_number_total 6084
_reflns_threshold_expression >2sigma(I)
_cod_data_source_file c6ra02982e2.cif
_cod_data_source_block ms18r
_cod_depositor_comments
;
The following automatic conversions were performed:

'_symmetry_cell_setting' value 'Monoclinic' changed to 'monoclinic'
according to
/usr/data/users/saulius/crontab/automatic-downloads/rss-feeds/RSC/lib/dictionaries/cif_core.dic
dictionary named 'cif_core.dic' version 2.4.2 from 2011-04-26.

'_exptl_absorpt_correction_type' value 'Empirical' changed to
'empirical' according to
/usr/data/users/saulius/crontab/automatic-downloads/rss-feeds/RSC/lib/dictionaries/cif_core.dic
dictionary named 'cif_core.dic' version 2.4.2 from 2011-04-26.

Automatic conversion script
Id: cif_fix_values 4268 2015-11-12 08:31:59Z antanas 
;
_cod_original_sg_symbol_H-M P21/n
_cod_database_code 7224812

loop_
_symmetry_equiv_pos_as_xyz
'x, y, z'
'-x+1/2, y+1/2, -z+1/2'
'-x, -y, -z'
'x-1/2, -y-1/2, z-1/2'

loop_
_atom_site_label
_atom_site_type_symbol
_atom_site_fract_x
_atom_site_fract_y
_atom_site_fract_z
_atom_site_U_iso_or_equiv
_atom_site_adp_type
_atom_site_occupancy
_atom_site_symmetry_multiplicity
_atom_site_calc_flag
_atom_site_refinement_flags
Ni1 Ni 0.69210(3) 0.42398(4) 0.90417(2) 0.03524(17) Uani 1 1 d .
O2 O 0.5836(2) 0.1147(2) 1.03393(12) 0.0501(7) Uani 1 1 d .
O4 O 0.4664(3) 0.4246(3) 0.71454(13) 0.0726(10) Uani 1 1 d .
O3 O 0.57389(19) 0.4255(2) 0.82860(11) 0.0414(6) Uani 1 1 d .
O1 O 0.63918(19) 0.2598(2) 0.94444(11) 0.0431(6) Uani 1 1 d .
N1 N 0.7704(2) 0.5627(3) 0.85579(13) 0.0409(7) Uani 1 1 d .
N3 N 0.7983(2) 0.4498(3) 0.98843(13) 0.0382(7) Uani 1 1 d .
N4 N 0.6059(2) 0.5520(3) 0.94880(13) 0.0344(7) Uani 1 1 d .
C16 C 0.6952(3) 0.1575(3) 0.95826(17) 0.0407(9) Uani 1 1 d .
C11 C 0.7847(3) 0.1177(4) 0.92935(18) 0.0448(9) Uani 1 1 d .
C10 C 0.8246(3) 0.1919(4) 0.88200(18) 0.0474(10) Uani 1 1 d .
H10 H 0.8797 0.1531 0.8626 0.057 Uiso 1 1 calc R
N2 N 0.7934(2) 0.3069(3) 0.86275(13) 0.0402(7) Uani 1 1 d .
C8 C 0.8448(3) 0.3700(4) 0.81712(17) 0.0427(9) Uani 1 1 d .
C7 C 0.9052(3) 0.3116(4) 0.77710(18) 0.0549(11) Uani 1 1 d .
H7 H 0.9161 0.2203 0.7789 0.066 Uiso 1 1 calc R
C6 C 0.9509(4) 0.3867(5) 0.7333(2) 0.0660(13) Uani 1 1 d .
H6 H 0.9931 0.3451 0.7061 0.079 Uiso 1 1 calc R
C5 C 0.9363(3) 0.5156(5) 0.72911(19) 0.0617(12) Uani 1 1 d .
H5 H 0.9664 0.5633 0.6983 0.074 Uiso 1 1 calc R
C4 C 0.8763(3) 0.5815(4) 0.77023(18) 0.0514(10) Uani 1 1 d .
C3 C 0.8634(3) 0.7150(5) 0.7715(2) 0.0604(12) Uani 1 1 d .
H3 H 0.8927 0.7682 0.7423 0.073 Uiso 1 1 calc R
C2 C 0.8087(3) 0.7702(4) 0.8148(2) 0.0565(11) Uani 1 1 d .
H2 H 0.8024 0.8619 0.8174 0.068 Uiso 1 1 calc R
C1 C 0.7615(3) 0.6887(4) 0.85585(19) 0.0504(10) Uani 1 1 d .
H1 H 0.7215 0.7278 0.8849 0.060 Uiso 1 1 calc R
C9 C 0.8292(3) 0.5058(4) 0.81444(16) 0.0413(9) Uani 1 1 d .
C12 C 0.8402(4) 0.0009(4) 0.9482(2) 0.0642(12) Uani 1 1 d .
H12 H 0.8987 -0.0245 0.9278 0.077 Uiso 1 1 calc R
C13 C 0.8130(4) -0.0748(4) 0.9938(2) 0.0666(13) Uani 1 1 d .
H13 H 0.8519 -0.1523 1.0057 0.080 Uiso 1 1 calc R
C14 C 0.7266(4) -0.0382(4) 1.0237(2) 0.0549(11) Uani 1 1 d .
H14 H 0.7070 -0.0914 1.0561 0.066 Uiso 1 1 calc R
C15 C 0.6695(3) 0.0730(3) 1.00713(17) 0.0431(9) Uani 1 1 d .
C17 C 0.5531(4) 0.0376(4) 1.08305(19) 0.0594(12) Uani 1 1 d .
H17A H 0.4912 0.0774 1.0983 0.089 Uiso 1 1 calc R
H17B H 0.6134 0.0318 1.1176 0.089 Uiso 1 1 calc R
H17C H 0.5337 -0.0498 1.0671 0.089 Uiso 1 1 calc R
C18 C 0.8928(3) 0.3950(4) 1.00705(19) 0.0493(10) Uani 1 1 d .
H18 H 0.9231 0.3425 0.9779 0.059 Uiso 1 1 calc R
C19 C 0.9502(3) 0.4100(4) 1.06697(19) 0.0556(11) Uani 1 1 d .
H19 H 1.0173 0.3676 1.0784 0.067 Uiso 1 1 calc R
C20 C 0.9092(3) 0.4859(4) 1.1088(2) 0.0546(11) Uani 1 1 d .
H20 H 0.9478 0.4967 1.1499 0.065 Uiso 1 1 calc R
C21 C 0.8099(3) 0.5490(4) 1.09184(17) 0.0426(9) Uani 1 1 d .
C26 C 0.7560(3) 0.5271(3) 1.03055(17) 0.0371(8) Uani 1 1 d .
C25 C 0.6523(3) 0.5831(3) 1.01087(16) 0.0347(8) Uani 1 1 d .
C27 C 0.5167(3) 0.6069(3) 0.92489(17) 0.0396(9) Uani 1 1 d .
H27 H 0.4854 0.6643 0.9516 0.047 Uiso 1 1 calc R
C28 C 0.4597(3) 0.5907(3) 0.86238(17) 0.0379(8) Uani 1 1 d .
C29 C 0.3640(3) 0.6641(4) 0.84709(18) 0.0465(10) Uani 1 1 d .
H29 H 0.3405 0.7179 0.8782 0.056 Uiso 1 1 calc R
C30 C 0.3057(3) 0.6590(4) 0.7891(2) 0.0569(11) Uani 1 1 d .
H30 H 0.2422 0.7096 0.7797 0.068 Uiso 1 1 calc R
C31 C 0.3384(3) 0.5798(4) 0.74324(19) 0.0535(11) Uani 1 1 d .
H31 H 0.2978 0.5772 0.7023 0.064 Uiso 1 1 calc R
C32 C 0.4293(3) 0.5055(4) 0.75708(18) 0.0478(10) Uani 1 1 d .
C34 C 0.4097(4) 0.4186(5) 0.6534(2) 0.0778(15) Uani 1 1 d .
H34A H 0.4450 0.3567 0.6286 0.117 Uiso 1 1 calc R
H34B H 0.4087 0.5047 0.6340 0.117 Uiso 1 1 calc R
H34C H 0.3358 0.3901 0.6549 0.117 Uiso 1 1 calc R
C33 C 0.4934(3) 0.5038(3) 0.81806(16) 0.0381(8) Uani 1 1 d .
C24 C 0.6087(3) 0.6592(3) 1.05278(17) 0.0416(9) Uani 1 1 d .
H24 H 0.5401 0.6976 1.0405 0.050 Uiso 1 1 calc R
C23 C 0.6632(3) 0.6809(4) 1.11297(18) 0.0485(10) Uani 1 1 d .
H23 H 0.6306 0.7333 1.1411 0.058 Uiso 1 1 calc R
C22 C 0.7619(3) 0.6292(4) 1.13279(18) 0.0496(10) Uani 1 1 d .
H22 H 0.7982 0.6469 1.1739 0.060 Uiso 1 1 calc R

loop_
_atom_site_aniso_label
_atom_site_aniso_U_11
_atom_site_aniso_U_22
_atom_site_aniso_U_33
_atom_site_aniso_U_23
_atom_site_aniso_U_13
_atom_site_aniso_U_12
Ni1 0.0345(3) 0.0397(3) 0.0336(3) 0.0016(2) 0.0120(2) 0.0041(2)
O2 0.0641(18) 0.0448(15) 0.0464(16) 0.0047(12) 0.0248(14) 0.0017(13)
O4 0.074(2) 0.098(3) 0.0415(17) -0.0157(16) -0.0058(16) 0.0371(19)
O3 0.0391(14) 0.0460(15) 0.0391(14) -0.0046(12) 0.0060(11) 0.0071(12)
O1 0.0403(14) 0.0416(15) 0.0506(15) 0.0072(12) 0.0176(12) 0.0064(12)
N1 0.0369(16) 0.051(2) 0.0347(17) 0.0073(14) 0.0056(14) -0.0004(14)
N3 0.0342(16) 0.0444(18) 0.0377(17) 0.0053(13) 0.0111(14) 0.0010(13)
N4 0.0308(15) 0.0381(17) 0.0348(16) 0.0042(13) 0.0063(13) -0.0006(13)
C16 0.041(2) 0.038(2) 0.044(2) -0.0018(17) 0.0089(18) 0.0001(17)
C11 0.048(2) 0.039(2) 0.050(2) 0.0034(18) 0.0157(19) 0.0097(17)
C10 0.051(2) 0.045(2) 0.053(2) -0.0023(19) 0.026(2) 0.0107(18)
N2 0.0355(16) 0.0491(19) 0.0397(17) -0.0006(14) 0.0177(14) 0.0015(14)
C8 0.036(2) 0.060(3) 0.033(2) 0.0021(18) 0.0083(17) 0.0008(18)
C7 0.051(2) 0.072(3) 0.047(2) -0.010(2) 0.022(2) 0.000(2)
C6 0.056(3) 0.099(4) 0.049(3) -0.012(3) 0.027(2) -0.009(3)
C5 0.048(2) 0.101(4) 0.041(2) 0.006(2) 0.021(2) -0.010(3)
C4 0.042(2) 0.073(3) 0.039(2) 0.011(2) 0.0044(18) -0.010(2)
C3 0.048(2) 0.082(3) 0.051(3) 0.024(2) 0.007(2) -0.015(2)
C2 0.055(3) 0.047(2) 0.066(3) 0.017(2) 0.003(2) -0.001(2)
C1 0.047(2) 0.049(3) 0.056(3) 0.011(2) 0.009(2) 0.0056(19)
C9 0.0300(18) 0.064(3) 0.0306(19) 0.0052(18) 0.0053(16) -0.0042(17)
C12 0.065(3) 0.047(3) 0.085(3) 0.004(2) 0.026(3) 0.020(2)
C13 0.074(3) 0.046(3) 0.080(3) 0.014(2) 0.016(3) 0.017(2)
C14 0.066(3) 0.046(2) 0.055(3) 0.010(2) 0.014(2) -0.003(2)
C15 0.051(2) 0.035(2) 0.044(2) -0.0002(17) 0.0113(19) 0.0021(18)
C17 0.072(3) 0.061(3) 0.048(3) 0.008(2) 0.017(2) -0.013(2)
C18 0.037(2) 0.061(3) 0.050(2) 0.005(2) 0.0076(19) 0.0035(18)
C19 0.037(2) 0.079(3) 0.049(3) 0.006(2) 0.000(2) 0.008(2)
C20 0.044(2) 0.073(3) 0.042(2) 0.004(2) -0.007(2) -0.006(2)
C21 0.040(2) 0.051(2) 0.036(2) 0.0047(17) 0.0045(17) -0.0052(18)
C26 0.0376(19) 0.0364(19) 0.039(2) 0.0030(16) 0.0111(17) -0.0043(16)
C25 0.0358(18) 0.0373(19) 0.0331(19) 0.0040(16) 0.0114(16) -0.0026(16)
C27 0.043(2) 0.039(2) 0.039(2) -0.0026(16) 0.0123(18) 0.0048(16)
C28 0.0353(18) 0.037(2) 0.042(2) 0.0023(16) 0.0072(17) 0.0032(15)
C29 0.043(2) 0.048(2) 0.049(2) -0.0030(19) 0.0063(19) 0.0091(18)
C30 0.047(2) 0.065(3) 0.056(3) 0.003(2) 0.000(2) 0.018(2)
C31 0.055(2) 0.062(3) 0.040(2) 0.005(2) -0.004(2) 0.009(2)
C32 0.048(2) 0.053(3) 0.041(2) -0.0008(19) 0.0014(19) 0.0082(19)
C34 0.075(3) 0.116(4) 0.039(3) -0.011(3) -0.002(2) 0.008(3)
C33 0.037(2) 0.040(2) 0.038(2) 0.0017(17) 0.0092(17) 0.0015(17)
C24 0.043(2) 0.041(2) 0.044(2) 0.0006(17) 0.0162(18) -0.0007(17)
C23 0.059(3) 0.046(2) 0.042(2) -0.0091(18) 0.015(2) -0.007(2)
C22 0.061(3) 0.053(2) 0.036(2) -0.0038(18) 0.009(2) -0.010(2)

loop_
_atom_type_symbol
_atom_type_description
_atom_type_scat_dispersion_real
_atom_type_scat_dispersion_imag
_atom_type_scat_source
C C 0.0033 0.0016 'International Tables Vol C Tables 4.2.6.8 and 6.1.1.4'
H H 0.0000 0.0000 'International Tables Vol C Tables 4.2.6.8 and 6.1.1.4'
N N 0.0061 0.0033 'International Tables Vol C Tables 4.2.6.8 and 6.1.1.4'
O O 0.0106 0.0060 'International Tables Vol C Tables 4.2.6.8 and 6.1.1.4'
Ni Ni 0.3393 1.1124 'International Tables Vol C Tables 4.2.6.8 and 6.1.1.4'

loop_
_geom_angle_atom_site_label_1
_geom_angle_atom_site_label_2
_geom_angle_atom_site_label_3
_geom_angle
O3 Ni1 N4 89.75(10)
O3 Ni1 N2 94.79(10)
N4 Ni1 N2 173.78(11)
O3 Ni1 O1 95.73(10)
N4 Ni1 O1 95.92(10)
N2 Ni1 O1 87.86(10)
O3 Ni1 N1 86.47(10)
N4 Ni1 N1 96.74(12)
N2 Ni1 N1 79.35(12)
O1 Ni1 N1 167.16(11)
O3 Ni1 N3 169.58(10)
N4 Ni1 N3 79.92(11)
N2 Ni1 N3 95.41(11)
O1 Ni1 N3 86.76(10)
N1 Ni1 N3 93.34(11)
C15 O2 C17 117.2(3)
C32 O4 C34 118.6(3)
C33 O3 Ni1 127.4(2)
C16 O1 Ni1 125.0(2)
C1 N1 C9 118.7(3)
C1 N1 Ni1 129.1(3)
C9 N1 Ni1 111.8(2)
C18 N3 C26 117.9(3)
C18 N3 Ni1 129.3(3)
C26 N3 Ni1 112.6(2)
C27 N4 C25 119.2(3)
C27 N4 Ni1 126.0(2)
C25 N4 Ni1 114.8(2)
O1 C16 C11 125.4(3)
O1 C16 C15 119.5(3)
C11 C16 C15 115.1(3)
C12 C11 C10 116.6(4)
C12 C11 C16 120.3(4)
C10 C11 C16 123.0(3)
N2 C10 C11 126.6(3)
N2 C10 H10 116.7
C11 C10 H10 116.7
C10 N2 C8 119.7(3)
C10 N2 Ni1 125.1(2)
C8 N2 Ni1 114.3(2)
C7 C8 C9 119.7(4)
C7 C8 N2 126.2(4)
C9 C8 N2 114.1(3)
C8 C7 C6 120.1(4)
C8 C7 H7 120.0
C6 C7 H7 120.0
C5 C6 C7 121.5(4)
C5 C6 H6 119.3
C7 C6 H6 119.3
C6 C5 C4 120.8(4)
C6 C5 H5 119.6
C4 C5 H5 119.6
C3 C4 C5 124.2(4)
C3 C4 C9 117.9(4)
C5 C4 C9 118.0(4)
C2 C3 C4 120.0(4)
C2 C3 H3 120.0
C4 C3 H3 120.0
C3 C2 C1 118.9(4)
C3 C2 H2 120.5
C1 C2 H2 120.5
N1 C1 C2 123.2(4)
N1 C1 H1 118.4
C2 C1 H1 118.4
N1 C9 C8 118.8(3)
N1 C9 C4 121.3(4)
C8 C9 C4 119.9(4)
C13 C12 C11 122.3(4)
C13 C12 H12 118.8
C11 C12 H12 118.8
C12 C13 C14 118.9(4)
C12 C13 H13 120.5
C14 C13 H13 120.5
C15 C14 C13 121.4(4)
C15 C14 H14 119.3
C13 C14 H14 119.3
O2 C15 C14 124.7(4)
O2 C15 C16 113.4(3)
C14 C15 C16 121.9(4)
O2 C17 H17A 109.5
O2 C17 H17B 109.5
H17A C17 H17B 109.5
O2 C17 H17C 109.5
H17A C17 H17C 109.5
H17B C17 H17C 109.5
N3 C18 C19 123.4(4)
N3 C18 H18 118.3
C19 C18 H18 118.3
C20 C19 C18 119.1(4)
C20 C19 H19 120.4
C18 C19 H19 120.4
C19 C20 C21 120.4(4)
C19 C20 H20 119.8
C21 C20 H20 119.8
C26 C21 C22 119.3(3)
C26 C21 C20 116.9(4)
C22 C21 C20 123.7(4)
N3 C26 C21 122.2(3)
N3 C26 C25 117.7(3)
C21 C26 C25 120.1(3)
C24 C25 N4 127.1(3)
C24 C25 C26 118.3(3)
N4 C25 C26 114.6(3)
N4 C27 C28 127.1(3)
N4 C27 H27 116.5
C28 C27 H27 116.5
C29 C28 C33 120.7(3)
C29 C28 C27 116.2(3)
C33 C28 C27 123.1(3)
C30 C29 C28 121.2(4)
C30 C29 H29 119.4
C28 C29 H29 119.4
C29 C30 C31 120.2(4)
C29 C30 H30 119.9
C31 C30 H30 119.9
C32 C31 C30 120.0(4)
C32 C31 H31 120.0
C30 C31 H31 120.0
O4 C32 C31 123.4(4)
O4 C32 C33 113.8(3)
C31 C32 C33 122.8(4)
O4 C34 H34A 109.5
O4 C34 H34B 109.5
H34A C34 H34B 109.5
O4 C34 H34C 109.5
H34A C34 H34C 109.5
H34B C34 H34C 109.5
O3 C33 C28 125.7(3)
O3 C33 C32 119.2(3)
C28 C33 C32 115.1(3)
C25 C24 C23 121.0(4)
C25 C24 H24 119.5
C23 C24 H24 119.5
C22 C23 C24 121.9(4)
C22 C23 H23 119.0
C24 C23 H23 119.0
C23 C22 C21 119.4(4)
C23 C22 H22 120.3
C21 C22 H22 120.3

loop_
_geom_bond_atom_site_label_1
_geom_bond_atom_site_label_2
_geom_bond_distance
Ni1 O3 2.032(2)
Ni1 N4 2.039(3)
Ni1 N2 2.055(3)
Ni1 O1 2.056(2)
Ni1 N1 2.099(3)
Ni1 N3 2.102(3)
O2 C15 1.369(4)
O2 C17 1.422(4)
O4 C32 1.371(5)
O4 C34 1.400(5)
O3 C33 1.287(4)
O1 C16 1.277(4)
N1 C1 1.303(4)
N1 C9 1.373(4)
N3 C18 1.323(4)
N3 C26 1.374(4)
N4 C27 1.292(4)
N4 C25 1.413(4)
C16 C11 1.428(5)
C16 C15 1.440(5)
C11 C12 1.419(5)
C11 C10 1.426(5)
C10 N2 1.296(4)
C10 H10 0.9500
N2 C8 1.414(4)
C8 C7 1.372(5)
C8 C9 1.411(5)
C7 C6 1.409(6)
C7 H7 0.9500
C6 C5 1.341(6)
C6 H6 0.9500
C5 C4 1.421(6)
C5 H5 0.9500
C4 C3 1.386(6)
C4 C9 1.427(5)
C3 C2 1.364(6)
C3 H3 0.9500
C2 C1 1.413(5)
C2 H2 0.9500
C1 H1 0.9500
C12 C13 1.338(6)
C12 H12 0.9500
C13 C14 1.397(6)
C13 H13 0.9500
C14 C15 1.370(5)
C14 H14 0.9500
C17 H17A 0.9800
C17 H17B 0.9800
C17 H17C 0.9800
C18 C19 1.389(5)
C18 H18 0.9500
C19 C20 1.353(6)
C19 H19 0.9500
C20 C21 1.406(5)
C20 H20 0.9500
C21 C26 1.409(5)
C21 C22 1.409(5)
C26 C25 1.431(5)
C25 C24 1.371(5)
C27 C28 1.437(5)
C27 H27 0.9500
C28 C29 1.417(5)
C28 C33 1.420(5)
C29 C30 1.350(5)
C29 H29 0.9500
C30 C31 1.391(5)
C30 H30 0.9500
C31 C32 1.371(5)
C31 H31 0.9500
C32 C33 1.434(5)
C34 H34A 0.9800
C34 H34B 0.9800
C34 H34C 0.9800
C24 C23 1.391(5)
C24 H24 0.9500
C23 C22 1.359(5)
C23 H23 0.9500
C22 H22 0.9500
